data_2226166
loop_
_publ_author_name
'Li, Yu-Feng'
'Zhang, Fu-Gong'
'Jian, Fang-Fang'

_publ_section_title
;
 Methyl 3-(4-methylbenzylidene)carbazate
;
_journal_coeditor_code HG2684
_journal_issue 6
_journal_name_full 'Acta Crystallographica Section E'
_journal_page_first o1429
_journal_paper_doi 10.1107/S160053681001799X
_journal_volume 66
_journal_year 2010
_chemical_formula_iupac 'C10 H12 N2 O2'
_chemical_formula_moiety 'C10 H12 N2 O2'
_chemical_formula_sum 'C10 H12 N2 O2'
_chemical_formula_weight 192.22
_chemical_name_systematic
;
Methyl 3-(4-methylbenzylidene)carbazate
;
_space_group_IT_number 14
_symmetry_cell_setting monoclinic
_symmetry_space_group_name_Hall '-P 2ybc'
_symmetry_space_group_name_H-M 'P 1 21/c 1'
_atom_sites_solution_hydrogens geom
_atom_sites_solution_primary direct
_atom_sites_solution_secondary difmap
_audit_creation_method SHELXL-97
_cell_angle_alpha 90.00
_cell_angle_beta 99.71(3)
_cell_angle_gamma 90.00
_cell_formula_units_Z 4
_cell_length_a 10.038(2)
_cell_length_b 13.308(3)
_cell_length_c 7.7923(16)
_cell_measurement_reflns_used 1798
_cell_measurement_temperature 293(2)
_cell_measurement_theta_max 25.20
_cell_measurement_theta_min 3.48
_cell_volume 1026.0(4)
_computing_cell_refinement 'SAINT (Bruker, 1997)'
_computing_data_collection 'SMART (Bruker, 1997)'
_computing_data_reduction 'SAINT (Bruker, 1997)'
_computing_molecular_graphics 'SHELXTL (Sheldrick, 2008)'
_computing_publication_material 'SHELXTL (Sheldrick, 2008)'
_computing_structure_refinement 'SHELXL97 (Sheldrick, 2008)'
_computing_structure_solution 'SHELXS97 (Sheldrick, 2008)'
_diffrn_ambient_temperature 293(2)
_diffrn_measured_fraction_theta_full 0.991
_diffrn_measured_fraction_theta_max 0.991
_diffrn_measurement_device_type 'Bruker SMART CCD area-detector'
_diffrn_measurement_method 'phi and omega scans'
_diffrn_radiation_monochromator graphite
_diffrn_radiation_source 'fine-focus sealed tube'
_diffrn_radiation_type MoK\a
_diffrn_radiation_wavelength 0.71073
_diffrn_reflns_av_R_equivalents 0.0429
_diffrn_reflns_av_sigmaI/netI 0.0344
_diffrn_reflns_limit_h_max 12
_diffrn_reflns_limit_h_min -13
_diffrn_reflns_limit_k_max 17
_diffrn_reflns_limit_k_min -17
_diffrn_reflns_limit_l_max 10
_diffrn_reflns_limit_l_min -9
_diffrn_reflns_number 9493
_diffrn_reflns_theta_full 27.48
_diffrn_reflns_theta_max 27.48
_diffrn_reflns_theta_min 3.06
_exptl_absorpt_coefficient_mu 0.088
_exptl_absorpt_correction_type none
_exptl_crystal_colour colorless
_exptl_crystal_density_diffrn 1.244
_exptl_crystal_density_method 'not measured'
_exptl_crystal_description blcok
_exptl_crystal_F_000 408
_exptl_crystal_size_max 0.22
_exptl_crystal_size_mid 0.20
_exptl_crystal_size_min 0.18
_refine_diff_density_max 0.260
_refine_diff_density_min -0.230
_refine_ls_extinction_method none
_refine_ls_goodness_of_fit_ref 1.058
_refine_ls_hydrogen_treatment constr
_refine_ls_matrix_type full
_refine_ls_number_parameters 127
_refine_ls_number_reflns 2322
_refine_ls_number_restraints 0
_refine_ls_restrained_S_all 1.058
_refine_ls_R_factor_all 0.0725
_refine_ls_R_factor_gt 0.0477
_refine_ls_shift/su_max 0.000
_refine_ls_shift/su_mean 0.000
_refine_ls_structure_factor_coef Fsqd
_refine_ls_weighting_details 'calc w=1/[\s^2^(Fo^2^)+(0.1077P)^2^] where P=(Fo^2^+2Fc^2^)/3'
_refine_ls_weighting_scheme calc
_refine_ls_wR_factor_gt 0.1503
_refine_ls_wR_factor_ref 0.1753
_reflns_number_gt 1528
_reflns_number_total 2322
_reflns_threshold_expression I>2sigma(I)
_cod_data_source_file hg2684.cif
_cod_data_source_block I
_cod_depositor_comments
;
The following automatic conversions were performed:
'_symmetry_cell_setting' value 'Monoclinic' changed to 'monoclinic'
according to '/home/saulius/struct/CIF-dictionaries/cif_core.dic'
dictionary named 'cif_core.dic' version 2.4.1 from 2010-06-29.

Automatic conversion script
Id: cif_fix_enum 1527 2010-12-29 10:47:43Z saulius 
;
_cod_original_cell_volume 1026.1(4)
_cod_original_sg_symbol_H-M 'P 21/c'
_cod_database_code 2226166
_cod_database_fobs_code 2226166

loop_
_symmetry_equiv_pos_as_xyz
'x, y, z'
'-x, y+1/2, -z+1/2'
'-x, -y, -z'
'x, -y-1/2, z-1/2'

loop_
_atom_site_type_symbol
_atom_site_label
_atom_site_fract_x
_atom_site_fract_y
_atom_site_fract_z
_atom_site_U_iso_or_equiv
_atom_site_adp_type
_atom_site_calc_flag
_atom_site_refinement_flags
_atom_site_occupancy
_atom_site_disorder_assembly
_atom_site_disorder_group
O O2 0.44060(12) 0.82548(9) 0.19195(16) 0.0656(4) Uani d . 1 . .
C C9 0.55062(16) 0.81674(12) 0.1159(2) 0.0531(4) Uani d . 1 . .
N N2 0.75692(13) 0.73089(10) 0.14969(17) 0.0559(4) Uani d . 1 . .
O O1 0.56744(12) 0.86340(9) -0.01208(15) 0.0636(4) Uani d . 1 . .
C C5 0.95735(16) 0.62998(12) 0.1941(2) 0.0540(4) Uani d . 1 . .
N N1 0.63541(14) 0.74964(11) 0.20247(18) 0.0617(4) Uani d . 1 . .
H H1A 0.6141 0.7184 0.2906 0.074 Uiso calc R 1 . .
C C8 0.82561(17) 0.66004(13) 0.2311(2) 0.0580(4) Uani d . 1 . .
H H8A 0.7903 0.6261 0.3176 0.070 Uiso calc R 1 . .
C C3 1.15344(17) 0.65532(14) 0.0599(2) 0.0661(5) Uani d . 1 . .
H H3A 1.2004 0.6951 -0.0078 0.079 Uiso calc R 1 . .
C C2 1.20961(17) 0.56483(14) 0.1252(2) 0.0623(5) Uani d . 1 . .
C C7 1.13692(18) 0.50763(15) 0.2245(2) 0.0683(5) Uani d . 1 . .
H H7A 1.1719 0.4465 0.2692 0.082 Uiso calc R 1 . .
C C6 1.01357(17) 0.53927(13) 0.2585(2) 0.0629(5) Uani d . 1 . .
H H6A 0.9668 0.4992 0.3260 0.076 Uiso calc R 1 . .
C C4 1.02987(18) 0.68754(13) 0.0931(2) 0.0647(5) Uani d . 1 . .
H H4A 0.9947 0.7484 0.0475 0.078 Uiso calc R 1 . .
C C10 0.3380(2) 0.89244(15) 0.1047(3) 0.0789(6) Uani d . 1 . .
H H10A 0.2630 0.8938 0.1665 0.118 Uiso calc R 1 . .
H H10B 0.3080 0.8693 -0.0120 0.118 Uiso calc R 1 . .
H H10C 0.3749 0.9589 0.1017 0.118 Uiso calc R 1 . .
C C1 1.3469(2) 0.53239(18) 0.0914(3) 0.0857(6) Uani d . 1 . .
H H1B 1.3699 0.4687 0.1463 0.128 Uiso calc R 1 . .
H H1C 1.4131 0.5815 0.1383 0.128 Uiso calc R 1 . .
H H1D 1.3449 0.5263 -0.0317 0.128 Uiso calc R 1 . .

loop_
_atom_site_aniso_label
_atom_site_aniso_U_11
_atom_site_aniso_U_22
_atom_site_aniso_U_33
_atom_site_aniso_U_12
_atom_site_aniso_U_13
_atom_site_aniso_U_23
O2 0.0612(7) 0.0707(8) 0.0700(8) 0.0078(5) 0.0254(6) 0.0082(6)
C9 0.0607(10) 0.0489(8) 0.0527(9) -0.0029(7) 0.0181(8) -0.0056(7)
N2 0.0573(8) 0.0566(8) 0.0561(8) 0.0004(6) 0.0165(6) -0.0012(6)
O1 0.0813(9) 0.0577(7) 0.0566(7) 0.0059(6) 0.0251(6) 0.0061(5)
C5 0.0561(9) 0.0530(9) 0.0517(9) -0.0046(7) 0.0059(7) -0.0048(7)
N1 0.0632(9) 0.0686(9) 0.0580(9) 0.0076(7) 0.0241(7) 0.0119(7)
C8 0.0613(10) 0.0600(10) 0.0535(9) -0.0063(8) 0.0121(8) 0.0016(7)
C3 0.0633(10) 0.0656(11) 0.0719(12) -0.0027(8) 0.0187(9) 0.0010(8)
C2 0.0575(9) 0.0670(11) 0.0597(10) 0.0026(8) 0.0025(8) -0.0105(8)
C7 0.0672(11) 0.0635(11) 0.0698(11) 0.0086(8) -0.0011(9) 0.0068(8)
C6 0.0629(10) 0.0635(10) 0.0606(10) -0.0035(8) 0.0052(8) 0.0096(8)
C4 0.0675(11) 0.0547(9) 0.0736(12) 0.0034(8) 0.0169(9) 0.0050(8)
C10 0.0678(12) 0.0721(12) 0.0987(15) 0.0134(9) 0.0196(11) 0.0115(11)
C1 0.0677(12) 0.1015(15) 0.0883(14) 0.0137(11) 0.0145(10) -0.0081(12)

loop_
_atom_type_symbol
_atom_type_description
_atom_type_scat_dispersion_real
_atom_type_scat_dispersion_imag
_atom_type_scat_source
C C 0.0033 0.0016 'International Tables Vol C Tables 4.2.6.8 and 6.1.1.4'
H H 0.0000 0.0000 'International Tables Vol C Tables 4.2.6.8 and 6.1.1.4'
N N 0.0061 0.0033 'International Tables Vol C Tables 4.2.6.8 and 6.1.1.4'
O O 0.0106 0.0060 'International Tables Vol C Tables 4.2.6.8 and 6.1.1.4'

loop_
_geom_angle_atom_site_label_1
_geom_angle_atom_site_label_2
_geom_angle_atom_site_label_3
_geom_angle_site_symmetry_1
_geom_angle_site_symmetry_3
_geom_angle
_geom_angle_publ_flag
C9 O2 C10 . . 114.86(13) ?
O1 C9 N1 . . 126.40(15) ?
O1 C9 O2 . . 123.93(15) ?
N1 C9 O2 . . 109.67(14) ?
C8 N2 N1 . . 114.77(14) ?
C4 C5 C6 . . 117.63(16) ?
C4 C5 C8 . . 122.74(16) ?
C6 C5 C8 . . 119.61(16) ?
C9 N1 N2 . . 119.52(13) ?
C9 N1 H1A . . 120.2 ?
N2 N1 H1A . . 120.2 ?
N2 C8 C5 . . 122.59(16) ?
N2 C8 H8A . . 118.7 ?
C5 C8 H8A . . 118.7 ?
C4 C3 C2 . . 121.59(17) ?
C4 C3 H3A . . 119.2 ?
C2 C3 H3A . . 119.2 ?
C7 C2 C3 . . 117.61(17) ?
C7 C2 C1 . . 121.67(17) ?
C3 C2 C1 . . 120.70(18) ?
C6 C7 C2 . . 121.21(17) ?
C6 C7 H7A . . 119.4 ?
C2 C7 H7A . . 119.4 ?
C7 C6 C5 . . 121.34(17) ?
C7 C6 H6A . . 119.3 ?
C5 C6 H6A . . 119.3 ?
C3 C4 C5 . . 120.62(17) ?
C3 C4 H4A . . 119.7 ?
C5 C4 H4A . . 119.7 ?
O2 C10 H10A . . 109.5 ?
O2 C10 H10B . . 109.5 ?
H10A C10 H10B . . 109.5 ?
O2 C10 H10C . . 109.5 ?
H10A C10 H10C . . 109.5 ?
H10B C10 H10C . . 109.5 ?
C2 C1 H1B . . 109.5 ?
C2 C1 H1C . . 109.5 ?
H1B C1 H1C . . 109.5 ?
C2 C1 H1D . . 109.5 ?
H1B C1 H1D . . 109.5 ?
H1C C1 H1D . . 109.5 ?

loop_
_geom_bond_atom_site_label_1
_geom_bond_atom_site_label_2
_geom_bond_site_symmetry_2
_geom_bond_distance
_geom_bond_publ_flag
O2 C9 . 1.343(2) ?
O2 C10 . 1.442(2) ?
C9 O1 . 1.2108(19) ?
C9 N1 . 1.335(2) ?
N2 C8 . 1.273(2) ?
N2 N1 . 1.3742(19) ?
C5 C4 . 1.389(2) ?
C5 C6 . 1.390(2) ?
C5 C8 . 1.456(2) ?
N1 H1A . 0.8600 ?
C8 H8A . 0.9300 ?
C3 C4 . 1.378(2) ?
C3 C2 . 1.389(3) ?
C3 H3A . 0.9300 ?
C2 C7 . 1.379(3) ?
C2 C1 . 1.509(3) ?
C7 C6 . 1.375(2) ?
C7 H7A . 0.9300 ?
C6 H6A . 0.9300 ?
C4 H4A . 0.9300 ?
C10 H10A . 0.9600 ?
C10 H10B . 0.9600 ?
C10 H10C . 0.9600 ?
C1 H1B . 0.9600 ?
C1 H1C . 0.9600 ?
C1 H1D . 0.9600 ?

loop_
_geom_hbond_atom_site_label_D
_geom_hbond_atom_site_label_H
_geom_hbond_atom_site_label_A
_geom_hbond_site_symmetry_A
_geom_hbond_distance_DH
_geom_hbond_distance_HA
_geom_hbond_distance_DA
_geom_hbond_angle_DHA
N1 H1A O1 4_576 0.86 2.00 2.8615(18) 176.0

loop_
_cod_related_entry_id
_cod_related_entry_database
_cod_related_entry_code
1 ChemSpider 7832858
